data_7156546
loop_
_publ_author_name
'Li, Fengli'
'Sun, Weiguang'
'Guan, Jiankun'
'Lu, Yuanyuan'
'Lin, Shuang'
'Zhang, Sitian'
'Gao, Weixi'
'Liu, Junjun'
'Du, Guang'
'Wang, Jianping'
'Zhu, Hucheng'
'Qi, Changxing'
'Hu, Zhengxi'
'Zhang, Yonghui'

_publ_section_title
;
 Anti-inflammatory fusicoccane-type diterpenoids from the phytopathogenic
 fungus Alternaria brassicicola.
;
_journal_issue 45
_journal_name_full 'Organic &amp; biomolecular chemistry'
_journal_page_first 8751
_journal_page_last 8760
_journal_paper_doi 10.1039/c8ob02353k
_journal_volume 16
_journal_year 2018
_chemical_formula_moiety 'C19 H28 O2'
_chemical_formula_sum 'C19 H28 O2'
_chemical_formula_weight 288.41
_space_group_crystal_system orthorhombic
_space_group_IT_number 19
_space_group_name_Hall 'P 2ac 2ab'
_space_group_name_H-M_alt 'P 21 21 21'
_symmetry_space_group_name_Hall 'P 2ac 2ab'
_symmetry_space_group_name_H-M 'P 21 21 21'
_atom_sites_solution_hydrogens geom
_atom_sites_solution_primary direct
_audit_creation_date 2018-09-19
_audit_creation_method
;
Olex2 1.2
(compiled 2016.11.07 svn.r3352 for OlexSys, GUI svn.r5261)
;
_audit_update_record
;
2018-09-20 deposited with the CCDC.
2018-10-18 downloaded from the CCDC.
;
_cell_angle_alpha 90
_cell_angle_beta 90
_cell_angle_gamma 90
_cell_formula_units_Z 4
_cell_length_a 9.08920(10)
_cell_length_b 9.97190(10)
_cell_length_c 17.83610(10)
_cell_measurement_reflns_used 24515
_cell_measurement_temperature 100.00(10)
_cell_measurement_theta_max 73.6470
_cell_measurement_theta_min 4.9500
_cell_volume 1616.60(3)
_computing_cell_refinement 'CrysAlisPro 1.171.39.28b (Rigaku OD, 2015)'
_computing_data_collection 'CrysAlisPro 1.171.39.28b (Rigaku OD, 2015)'
_computing_data_reduction 'CrysAlisPro 1.171.39.28b (Rigaku OD, 2015)'
_computing_molecular_graphics 'Olex2 (Dolomanov et al., 2009)'
_computing_publication_material 'Olex2 (Dolomanov et al., 2009)'
_computing_structure_refinement 'XL (Sheldrick, 2008)'
_computing_structure_solution 'ShelXS (Sheldrick, 2008)'
_diffrn_ambient_environment N~2~
_diffrn_ambient_temperature 100.00(10)
_diffrn_detector 'CCD plate'
_diffrn_measured_fraction_theta_full 1.000
_diffrn_measured_fraction_theta_max 0.999
_diffrn_measurement_details
;
List of Runs (angles in degrees, time in seconds):

  # Type    Start    End  Width  t~exp~   \w     \q     \k     \f   Frames
#--------------------------------------------------------------------------
  1  \w    -29.00  29.00   0.50    0.50    --    0.00 -77.00-150.00  116
  2  \w     32.00  67.00   0.50    0.50    --    0.00  38.00-120.00   70
  3  \w     44.00  85.00   0.50    0.50    --    0.00  57.00-180.00   82
  4  \w    -40.00  -8.00   0.50    0.50    --    0.00 -77.00 -60.00   64
  5  \w     -4.00  29.00   0.50    0.50    --    0.00  57.00-180.00   66
  6  \w     35.00  72.00   0.50    0.50    --    0.00  38.00-180.00   74
  7  \w     -9.00  16.00   0.50    0.50    --    0.00  38.00-120.00   50
  8  \w     46.00  74.00   0.50    0.50    --    0.00  38.00 120.00   56
  9  \w    -16.00   9.00   0.50    0.50    --    0.00  38.00-180.00   50
 10  \w    -17.00  61.00   0.50    0.50    --    0.00  19.00  60.00  156
 11  \w    -16.00  88.00   0.50    0.50    --    0.00  38.00 -60.00  208
 12  \w    -15.00  22.00   0.50    0.50    --    0.00  38.00 120.00   74
 13  \w     71.00  96.00   0.50    0.70    --   94.60  60.00  82.96   50
 14  \w     74.00 184.00   0.50    0.70    --   94.60  51.00  59.07  220
 15  \w     75.00 111.00   0.50    0.70    --   94.60  45.00 162.75   72
 16  \w     68.00  93.00   0.50    0.70    --   94.60  69.00 157.66   50
 17  \w    127.00 166.00   0.50    0.70    --   94.60  75.00 -38.55   78
 18  \w    159.00 184.00   0.50    0.70    --   94.60  67.00-132.73   50
 19  \w     69.00  97.00   0.50    0.70    --   94.60  66.00 165.01   56
 20  \w     68.00  93.00   0.50    0.70    --   94.60  69.00  27.18   50
 21  \w    146.00 172.00   0.50    0.70    --   94.60  73.00 174.60   52
 22  \w     66.00  94.00   0.50    0.70    --   94.60  75.00 -38.55   56
 23  \w    106.00 132.00   0.50    0.70    --   94.60  69.00  27.18   52
 24  \w     67.00  92.00   0.50    0.70    --   94.60  72.00  15.64   50
 25  \w     73.00 103.00   0.50    0.70    --   94.60  52.00   7.07   60
 26  \w     67.00  93.00   0.50    0.70    --   94.60  73.00 -11.26   52
 27  \w     66.00  91.00   0.50    0.70    --   94.60  75.00-161.57   50
 28  \w     75.00 133.00   0.50    0.70    --   94.60  47.00 -20.79  116
 29  \w     68.00 117.00   0.50    0.70    --   94.60  69.00-107.07   98
 30  \w     10.00  64.00   0.50    0.70    --   94.60 -82.00-150.00  108
 31  \w     67.00  94.00   0.50    0.70    --   94.60  73.00 174.60   54
 32  \w    107.00 184.00   0.50    0.70    --   94.60  67.00 101.07  154
 33  \w    111.00 146.00   0.50    0.70    --   94.60  67.00 119.81   70
 34  \w     69.00  94.00   0.50    0.70    --   94.60  67.00-132.73   50
 35  \w     71.00 135.00   0.50    0.70    --   94.60  61.00 -60.00  128
 36  \w      7.00 126.00   0.50    0.70    --   94.60 -82.00   0.00  238
 37  \w     70.00 103.00   0.50    0.70    --   94.60  67.00 101.07   66
 38  \w      6.00 121.00   0.50    0.70    --   94.60 -82.00-180.00  230
 39  \w     70.00  97.00   0.50    0.70    --   94.60  64.00  97.25   54
 40  \w     69.00  99.00   0.50    0.70    --   94.60  67.00 119.81   60
 41  \w     71.00  96.00   0.50    0.70    --   94.60  61.00 150.00   50
 42  \w    116.00 182.00   0.50    0.70    --   94.60  61.00 150.00  132
 43  \w     69.00 121.00   0.50    0.70    --   94.60  68.00-123.15  104
 44  \w     76.00 113.00   0.50    0.70    --   94.60  45.00  90.00   74
 45  \w      7.00  32.00   0.50    0.70    --   94.60 -77.00  30.00   50
 46  \w     40.00  77.00   0.50    0.70    --   94.60 -77.00  30.00   74
 47  \w     92.00 124.00   0.50    0.70    --   94.60 -77.00  30.00   64
 48  \w     71.00 105.00   0.50    0.70    --   94.60  61.00-150.00   68
 49  \w     71.00  97.00   0.50    0.70    --   94.60  61.00  90.00   52
 50  \w     67.00 110.00   0.50    0.70    --   94.60  71.00 -94.30   86
 51  \w    148.00 178.00   0.50    0.70    --   94.60  71.00 -94.30   60
 52  \w     72.00  98.00   0.50    0.70    --   94.60  61.00 -30.00   52
 53  \w     72.00 160.00   0.50    0.70    --   94.60  61.00-180.00  176
 54  \w     90.00 126.00   0.50    0.70    --   94.60 -82.00  90.00   72
 55  \w     74.00 184.00   0.50    0.70    --   94.60  50.00  28.20  220
 56  \w     71.00  97.00   0.50    0.70    --   94.60  61.00  60.00   52
 57  \w      5.00  83.00   0.50    0.70    --   94.60 -82.00  90.00  156
 58  \w     97.00 122.00   0.50    0.70    --   94.60 -82.00-150.00   50
 59  \w     13.00 126.00   0.50    0.70    --   94.60 -82.00 -90.00  226
 60  \w    152.00 177.00   0.50    0.70    --   94.60  60.00  82.96   50
 61  \w     72.00 177.00   0.50    0.70    --   94.60  55.00-131.77  210
 62  \w     67.00  93.00   0.50    0.70    --   94.60 -82.00-150.00   52
 63  \w    107.00 132.00   0.50    0.70    --   94.60  66.00 165.01   50
 64  \w    105.00 174.00   0.50    0.70    --   94.60  74.00 -88.09  138
 65  \w     66.00  91.00   0.50    0.70    --   94.60  74.00 -88.09   50
;
_diffrn_measurement_device 'four-circle diffractometer'
_diffrn_measurement_device_type 'XtaLAB AFC12 (RINC): Kappa single'
_diffrn_measurement_method '\w scans'
_diffrn_orient_matrix_type 'CrysAlisPro convention (1999,Acta A55,543-557)'
_diffrn_orient_matrix_UB_11 -0.0053726000
_diffrn_orient_matrix_UB_12 0.0618026000
_diffrn_orient_matrix_UB_13 0.0791352000
_diffrn_orient_matrix_UB_21 0.1568627000
_diffrn_orient_matrix_UB_22 0.0552552000
_diffrn_orient_matrix_UB_23 -0.0106617000
_diffrn_orient_matrix_UB_31 -0.0639147000
_diffrn_orient_matrix_UB_32 0.1304108000
_diffrn_orient_matrix_UB_33 -0.0329031000
_diffrn_radiation_monochromator graphite
_diffrn_radiation_probe x-ray
_diffrn_radiation_type CuK\a
_diffrn_radiation_wavelength 1.54178
_diffrn_reflns_av_R_equivalents 0.0593
_diffrn_reflns_av_unetI/netI 0.0211
_diffrn_reflns_Laue_measured_fraction_full 1.000
_diffrn_reflns_Laue_measured_fraction_max 0.999
_diffrn_reflns_limit_h_max 11
_diffrn_reflns_limit_h_min -11
_diffrn_reflns_limit_k_max 12
_diffrn_reflns_limit_k_min -12
_diffrn_reflns_limit_l_max 22
_diffrn_reflns_limit_l_min -22
_diffrn_reflns_number 36958
_diffrn_reflns_point_group_measured_fraction_full 1.000
_diffrn_reflns_point_group_measured_fraction_max 0.996
_diffrn_reflns_theta_full 67.679
_diffrn_reflns_theta_max 73.898
_diffrn_reflns_theta_min 4.959
_diffrn_source 'fine-focus sealed X-ray tube'
_diffrn_source_type 'Enhance (Cu) X-ray Source'
_diffrn_standards_number 0
_exptl_absorpt_coefficient_mu 0.578
_exptl_absorpt_correction_T_max 1.00000
_exptl_absorpt_correction_T_min 0.49498
_exptl_absorpt_correction_type multi-scan
_exptl_absorpt_process_details
;
CrysAlisPro 1.171.39.28b (Rigaku Oxford Diffraction, 2015)
Empirical absorption correction using spherical harmonics,
 implemented in SCALE3 ABSPACK scaling algorithm.
;
_exptl_crystal_density_diffrn 1.185
_exptl_crystal_F_000 632
_exptl_crystal_size_max 0.4
_exptl_crystal_size_mid 0.15
_exptl_crystal_size_min 0.05
_refine_diff_density_max 0.380
_refine_diff_density_min -0.148
_refine_diff_density_rms 0.038
_refine_ls_abs_structure_details
;
 Flack x determined using 1339 quotients [(I+)-(I-)]/[(I+)+(I-)]
 (Parsons, Flack and Wagner, Acta Cryst. B69 (2013) 249-259).
;
_refine_ls_abs_structure_Flack -0.07(7)
_refine_ls_extinction_method none
_refine_ls_goodness_of_fit_ref 1.085
_refine_ls_hydrogen_treatment constr
_refine_ls_matrix_type full
_refine_ls_number_parameters 195
_refine_ls_number_reflns 3263
_refine_ls_number_restraints 0
_refine_ls_restrained_S_all 1.085
_refine_ls_R_factor_all 0.0336
_refine_ls_R_factor_gt 0.0331
_refine_ls_shift/su_max 0.000
_refine_ls_shift/su_mean 0.000
_refine_ls_structure_factor_coef Fsqd
_refine_ls_weighting_details 'w=1/[\s^2^(Fo^2^)+(0.0391P)^2^+0.4420P] where P=(Fo^2^+2Fc^2^)/3'
_refine_ls_weighting_scheme calc
_refine_ls_wR_factor_gt 0.0839
_refine_ls_wR_factor_ref 0.0842
_reflns_Friedel_coverage 0.728
_reflns_Friedel_fraction_full 1.000
_reflns_Friedel_fraction_max 0.991
_reflns_number_gt 3209
_reflns_number_total 3263
_reflns_threshold_expression 'I > 2\s(I)'
_cod_data_source_file c8ob02353k2.cif
_cod_data_source_block 20180905_lfl_3-20-4
_cod_depositor_comments 'Adding full bibliography for 7156543--7156546.cif.'
_cod_database_code 7156546
_shelx_space_group_comment
;
The symmetry employed for this shelxl refinement is uniquely defined
by the following loop, which should always be used as a source of
symmetry information in preference to the above space-group names.
They are only intended as comments.
;
_shelx_estimated_absorpt_t_max 0.972
_shelx_estimated_absorpt_t_min 0.802
_reflns_odcompleteness_completeness 100.00
_reflns_odcompleteness_iscentric 1
_reflns_odcompleteness_theta 66.97
_olex2_refinement_description
;
1. Fixed Uiso
 At 1.2 times of:
  All C(H) groups, All C(H,H) groups
 At 1.5 times of:
  All C(H,H,H) groups, All O(H) groups
2.a Ternary CH refined with riding coordinates:
 C7(H7), C8(H8), C15(H15)
2.b Secondary CH2 refined with riding coordinates:
 C1(H1A,H1B), C4(H4A,H4B), C5(H5A,H5B), C9(H9A,H9B), C12(H12A,H12B), C13(H13A,
 H13B)
2.c Idealised Me refined as rotating group:
 C17(H17A,H17B,H17C), C18(H18A,H18B,H18C), C19(H19A,H19B,H19C), C20(H20A,H20B,
 H20C)
2.d Idealised tetrahedral OH refined as rotating group:
 O1(H1)
;
_shelx_shelxl_version_number 2014/7
_olex2_submission_special_instructions 'No special instructions were received'
_oxdiff_exptl_absorpt_empirical_details
;
Empirical correction (ABSPACK) includes:
- Absorption correction using spherical harmonics
- Frame scaling
;
_oxdiff_exptl_absorpt_empirical_full_max 2.179
_oxdiff_exptl_absorpt_empirical_full_min 0.528

loop_
_space_group_symop_operation_xyz
'x, y, z'
'-x+1/2, -y, z+1/2'
'-x, y+1/2, -z+1/2'
'x+1/2, -y+1/2, -z'

loop_
_atom_site_label
_atom_site_type_symbol
_atom_site_fract_x
_atom_site_fract_y
_atom_site_fract_z
_atom_site_U_iso_or_equiv
_atom_site_adp_type
_atom_site_occupancy
_atom_site_site_symmetry_order
_atom_site_calc_flag
_atom_site_refinement_flags_posn
C1 C 0.73118(19) 0.19787(17) 0.34244(10) 0.0184(3) Uani 1 1 d .
H1A H 0.6307 0.2280 0.3291 0.022 Uiso 1 1 calc R
H1B H 0.7861 0.2775 0.3602 0.022 Uiso 1 1 calc R
C2 C 0.8048(2) 0.14678(17) 0.27246(9) 0.0184(4) Uani 1 1 d .
C3 C 0.9572(2) 0.17936(18) 0.25356(10) 0.0214(4) Uani 1 1 d .
C4 C 0.9968(2) 0.1094(2) 0.18087(11) 0.0276(4) Uani 1 1 d .
H4A H 1.0737 0.0407 0.1893 0.033 Uiso 1 1 calc R
H4B H 1.0330 0.1746 0.1433 0.033 Uiso 1 1 calc R
C5 C 0.8531(2) 0.04432(18) 0.15471(10) 0.0224(4) Uani 1 1 d .
H5A H 0.8182 0.0857 0.1075 0.027 Uiso 1 1 calc R
H5B H 0.8665 -0.0531 0.1466 0.027 Uiso 1 1 calc R
C6 C 0.7462(2) 0.07013(17) 0.21780(10) 0.0193(4) Uani 1 1 d .
C7 C 0.5939(2) 0.01275(18) 0.21951(10) 0.0197(4) Uani 1 1 d .
H7 H 0.5322 0.0741 0.2508 0.024 Uiso 1 1 calc R
C8 C 0.59137(19) -0.12733(17) 0.25792(10) 0.0183(3) Uani 1 1 d .
H8 H 0.4856 -0.1499 0.2667 0.022 Uiso 1 1 calc R
C9 C 0.66688(19) -0.13013(17) 0.33505(9) 0.0184(3) Uani 1 1 d .
H9A H 0.6474 -0.2182 0.3587 0.022 Uiso 1 1 calc R
H9B H 0.7745 -0.1228 0.3275 0.022 Uiso 1 1 calc R
C10 C 0.61911(19) -0.02109(17) 0.38863(9) 0.0179(4) Uani 1 1 d .
C11 C 0.71907(19) 0.09688(17) 0.40832(9) 0.0183(4) Uani 1 1 d .
C12 C 0.6336(2) 0.16466(18) 0.47318(10) 0.0214(4) Uani 1 1 d .
H12A H 0.6750 0.1374 0.5222 0.026 Uiso 1 1 calc R
H12B H 0.6395 0.2635 0.4689 0.026 Uiso 1 1 calc R
C13 C 0.4736(2) 0.11765(19) 0.46604(11) 0.0241(4) Uani 1 1 d .
H13A H 0.4298 0.1003 0.5159 0.029 Uiso 1 1 calc R
H13B H 0.4130 0.1850 0.4394 0.029 Uiso 1 1 calc R
C14 C 0.4861(2) -0.01047(18) 0.42098(10) 0.0206(4) Uani 1 1 d .
C15 C 0.3566(2) -0.10311(19) 0.41028(11) 0.0244(4) Uani 1 1 d .
H15 H 0.3928 -0.1852 0.3839 0.029 Uiso 1 1 calc R
C17 C 0.5213(2) 0.00425(19) 0.14218(10) 0.0250(4) Uani 1 1 d .
H17A H 0.5265 0.0920 0.1176 0.038 Uiso 1 1 calc GR
H17B H 0.4181 -0.0223 0.1479 0.038 Uiso 1 1 calc GR
H17C H 0.5729 -0.0624 0.1116 0.038 Uiso 1 1 calc GR
C18 C 0.8728(2) 0.05211(19) 0.43265(10) 0.0224(4) Uani 1 1 d .
H18A H 0.8644 -0.0128 0.4737 0.034 Uiso 1 1 calc GR
H18B H 0.9291 0.1302 0.4497 0.034 Uiso 1 1 calc GR
H18C H 0.9234 0.0103 0.3901 0.034 Uiso 1 1 calc GR
C19 C 0.2405(2) -0.0373(2) 0.36036(14) 0.0342(5) Uani 1 1 d .
H19A H 0.2028 0.0435 0.3850 0.051 Uiso 1 1 calc GR
H19B H 0.1595 -0.1003 0.3519 0.051 Uiso 1 1 calc GR
H19C H 0.2849 -0.0128 0.3122 0.051 Uiso 1 1 calc GR
C20 C 0.2892(3) -0.1474(3) 0.48496(13) 0.0444(6) Uani 1 1 d .
H20A H 0.3646 -0.1912 0.5156 0.067 Uiso 1 1 calc GR
H20B H 0.2086 -0.2105 0.4754 0.067 Uiso 1 1 calc GR
H20C H 0.2510 -0.0689 0.5116 0.067 Uiso 1 1 calc GR
O1 O 0.64925(14) -0.23041(13) 0.21130(7) 0.0220(3) Uani 1 1 d .
H1 H 0.7413 -0.2321 0.2153 0.033 Uiso 1 1 calc GR
O2 O 1.04037(15) 0.25106(14) 0.29040(7) 0.0269(3) Uani 1 1 d .

loop_
_atom_site_aniso_label
_atom_site_aniso_U_11
_atom_site_aniso_U_22
_atom_site_aniso_U_33
_atom_site_aniso_U_23
_atom_site_aniso_U_13
_atom_site_aniso_U_12
C1 0.0200(8) 0.0161(8) 0.0190(8) -0.0018(7) 0.0002(7) -0.0003(7)
C2 0.0206(8) 0.0174(8) 0.0170(8) 0.0012(6) 0.0008(7) -0.0015(7)
C3 0.0221(9) 0.0205(8) 0.0215(8) 0.0011(7) 0.0001(7) -0.0012(7)
C4 0.0251(10) 0.0320(10) 0.0258(9) -0.0042(8) 0.0072(8) -0.0034(8)
C5 0.0280(9) 0.0218(9) 0.0173(8) -0.0012(7) 0.0021(7) -0.0009(7)
C6 0.0236(9) 0.0171(8) 0.0171(8) 0.0023(7) 0.0006(7) 0.0014(7)
C7 0.0211(8) 0.0192(8) 0.0189(8) -0.0030(7) -0.0022(7) -0.0001(7)
C8 0.0166(8) 0.0175(8) 0.0206(8) -0.0030(7) 0.0007(7) 0.0006(7)
C9 0.0184(8) 0.0161(8) 0.0208(8) -0.0004(6) -0.0003(7) 0.0004(7)
C10 0.0208(8) 0.0174(8) 0.0156(7) 0.0012(6) -0.0010(6) 0.0010(7)
C11 0.0195(8) 0.0187(8) 0.0167(8) -0.0015(7) 0.0001(7) 0.0004(7)
C12 0.0246(9) 0.0215(9) 0.0179(8) -0.0030(7) 0.0020(7) -0.0003(7)
C13 0.0245(9) 0.0219(9) 0.0261(9) -0.0046(7) 0.0059(8) -0.0005(8)
C14 0.0221(9) 0.0197(8) 0.0200(8) 0.0007(7) 0.0009(7) 0.0003(7)
C15 0.0235(9) 0.0216(9) 0.0279(9) -0.0033(7) 0.0073(7) -0.0033(8)
C17 0.0304(10) 0.0219(9) 0.0228(9) 0.0003(7) -0.0054(7) -0.0020(8)
C18 0.0211(9) 0.0251(9) 0.0209(8) -0.0021(7) -0.0039(7) -0.0001(7)
C19 0.0191(9) 0.0298(11) 0.0537(14) -0.0063(10) -0.0018(9) 0.0007(8)
C20 0.0516(14) 0.0456(14) 0.0359(12) -0.0087(10) 0.0170(11) -0.0237(12)
O1 0.0207(6) 0.0205(6) 0.0249(6) -0.0072(5) 0.0006(5) 0.0006(5)
O2 0.0223(6) 0.0300(7) 0.0285(7) -0.0027(6) 0.0013(5) -0.0082(6)

loop_
_atom_type_symbol
_atom_type_description
_atom_type_scat_dispersion_real
_atom_type_scat_dispersion_imag
_atom_type_scat_source
C C 0.0181 0.0091 'International Tables Vol C Tables 4.2.6.8 and 6.1.1.4'
H H 0.0000 0.0000 'International Tables Vol C Tables 4.2.6.8 and 6.1.1.4'
O O 0.0492 0.0322 'International Tables Vol C Tables 4.2.6.8 and 6.1.1.4'

loop_
_geom_angle_atom_site_label_1
_geom_angle_atom_site_label_2
_geom_angle_atom_site_label_3
_geom_angle
H1A C1 H1B 107.4
C2 C1 H1A 108.3
C2 C1 H1B 108.3
C2 C1 C11 116.10(14)
C11 C1 H1A 108.3
C11 C1 H1B 108.3
C3 C2 C1 122.50(16)
C6 C2 C1 127.98(16)
C6 C2 C3 109.50(16)
C2 C3 C4 108.65(15)
O2 C3 C2 126.00(17)
O2 C3 C4 125.35(17)
C3 C4 H4A 110.8
C3 C4 H4B 110.8
C3 C4 C5 104.67(15)
H4A C4 H4B 108.9
C5 C4 H4A 110.8
C5 C4 H4B 110.8
C4 C5 H5A 110.9
C4 C5 H5B 110.9
H5A C5 H5B 108.9
C6 C5 C4 104.47(15)
C6 C5 H5A 110.9
C6 C5 H5B 110.9
C2 C6 C5 112.40(16)
C2 C6 C7 124.54(16)
C7 C6 C5 123.04(16)
C6 C7 H7 107.2
C6 C7 C8 111.43(15)
C6 C7 C17 113.62(15)
C8 C7 H7 107.2
C17 C7 H7 107.2
C17 C7 C8 109.91(14)
C7 C8 H8 106.5
C9 C8 C7 113.80(14)
C9 C8 H8 106.5
O1 C8 C7 112.70(14)
O1 C8 H8 106.5
O1 C8 C9 110.16(14)
C8 C9 H9A 108.5
C8 C9 H9B 108.5
H9A C9 H9B 107.5
C10 C9 C8 115.12(14)
C10 C9 H9A 108.5
C10 C9 H9B 108.5
C9 C10 C11 121.91(15)
C14 C10 C9 125.93(16)
C14 C10 C11 112.07(15)
C10 C11 C1 111.59(13)
C10 C11 C12 102.09(14)
C10 C11 C18 112.57(14)
C12 C11 C1 108.55(14)
C18 C11 C1 109.85(14)
C18 C11 C12 111.94(14)
C11 C12 H12A 110.5
C11 C12 H12B 110.5
H12A C12 H12B 108.7
C13 C12 C11 106.28(14)
C13 C12 H12A 110.5
C13 C12 H12B 110.5
C12 C13 H13A 111.1
C12 C13 H13B 111.1
H13A C13 H13B 109.1
C14 C13 C12 103.34(14)
C14 C13 H13A 111.1
C14 C13 H13B 111.1
C10 C14 C13 111.24(16)
C10 C14 C15 126.83(16)
C15 C14 C13 121.69(16)
C14 C15 H15 107.7
C14 C15 C19 110.45(16)
C14 C15 C20 112.27(17)
C19 C15 H15 107.7
C19 C15 C20 110.74(18)
C20 C15 H15 107.7
C7 C17 H17A 109.5
C7 C17 H17B 109.5
C7 C17 H17C 109.5
H17A C17 H17B 109.5
H17A C17 H17C 109.5
H17B C17 H17C 109.5
C11 C18 H18A 109.5
C11 C18 H18B 109.5
C11 C18 H18C 109.5
H18A C18 H18B 109.5
H18A C18 H18C 109.5
H18B C18 H18C 109.5
C15 C19 H19A 109.5
C15 C19 H19B 109.5
C15 C19 H19C 109.5
H19A C19 H19B 109.5
H19A C19 H19C 109.5
H19B C19 H19C 109.5
C15 C20 H20A 109.5
C15 C20 H20B 109.5
C15 C20 H20C 109.5
H20A C20 H20B 109.5
H20A C20 H20C 109.5
H20B C20 H20C 109.5
C8 O1 H1 109.5

loop_
_geom_bond_atom_site_label_1
_geom_bond_atom_site_label_2
_geom_bond_distance
C1 H1A 0.9900
C1 H1B 0.9900
C1 C2 1.505(2)
C1 C11 1.551(2)
C2 C3 1.462(2)
C2 C6 1.349(2)
C3 C4 1.516(3)
C3 O2 1.230(2)
C4 H4A 0.9900
C4 H4B 0.9900
C4 C5 1.531(3)
C5 H5A 0.9900
C5 H5B 0.9900
C5 C6 1.509(2)
C6 C7 1.498(3)
C7 H7 1.0000
C7 C8 1.556(2)
C7 C17 1.531(2)
C8 H8 1.0000
C8 C9 1.538(2)
C8 O1 1.423(2)
C9 H9A 0.9900
C9 H9B 0.9900
C9 C10 1.511(2)
C10 C11 1.527(2)
C10 C14 1.343(2)
C11 C12 1.549(2)
C11 C18 1.530(2)
C12 H12A 0.9900
C12 H12B 0.9900
C12 C13 1.533(3)
C13 H13A 0.9900
C13 H13B 0.9900
C13 C14 1.514(2)
C14 C15 1.509(2)
C15 H15 1.0000
C15 C19 1.529(3)
C15 C20 1.531(3)
C17 H17A 0.9800
C17 H17B 0.9800
C17 H17C 0.9800
C18 H18A 0.9800
C18 H18B 0.9800
C18 H18C 0.9800
C19 H19A 0.9800
C19 H19B 0.9800
C19 H19C 0.9800
C20 H20A 0.9800
C20 H20B 0.9800
C20 H20C 0.9800
O1 H1 0.8400

loop_
_geom_torsion_atom_site_label_1
_geom_torsion_atom_site_label_2
_geom_torsion_atom_site_label_3
_geom_torsion_atom_site_label_4
_geom_torsion
C1 C2 C3 C4 178.72(16)
C1 C2 C3 O2 -1.0(3)
C1 C2 C6 C5 177.49(16)
C1 C2 C6 C7 -4.2(3)
C1 C11 C12 C13 97.18(16)
C2 C1 C11 C10 -65.32(19)
C2 C1 C11 C12 -177.06(15)
C2 C1 C11 C18 60.25(19)
C2 C3 C4 C5 5.1(2)
C2 C6 C7 C8 -89.2(2)
C2 C6 C7 C17 145.99(17)
C3 C2 C6 C5 -1.0(2)
C3 C2 C6 C7 177.32(16)
C3 C4 C5 C6 -5.38(19)
C4 C5 C6 C2 4.2(2)
C4 C5 C6 C7 -174.18(17)
C5 C6 C7 C8 88.93(19)
C5 C6 C7 C17 -35.9(2)
C6 C2 C3 C4 -2.7(2)
C6 C2 C3 O2 177.58(18)
C6 C7 C8 C9 51.11(19)
C6 C7 C8 O1 -75.25(18)
C7 C8 C9 C10 49.8(2)
C8 C9 C10 C11 -107.64(18)
C8 C9 C10 C14 68.6(2)
C9 C10 C11 C1 73.30(19)
C9 C10 C11 C12 -170.94(15)
C9 C10 C11 C18 -50.8(2)
C9 C10 C14 C13 -175.14(16)
C9 C10 C14 C15 -0.7(3)
C10 C11 C12 C13 -20.78(17)
C10 C14 C15 C19 -105.1(2)
C10 C14 C15 C20 130.8(2)
C11 C1 C2 C3 -101.40(19)
C11 C1 C2 C6 80.3(2)
C11 C10 C14 C13 1.4(2)
C11 C10 C14 C15 175.78(17)
C11 C12 C13 C14 21.77(18)
C12 C13 C14 C10 -14.7(2)
C12 C13 C14 C15 170.55(16)
C13 C14 C15 C19 68.8(2)
C13 C14 C15 C20 -55.4(2)
C14 C10 C11 C1 -103.40(17)
C14 C10 C11 C12 12.36(18)
C14 C10 C11 C18 132.55(16)
C17 C7 C8 C9 177.98(15)
C17 C7 C8 O1 51.61(19)
C18 C11 C12 C13 -141.41(15)
O1 C8 C9 C10 177.49(14)
O2 C3 C4 C5 -175.19(18)
